data_7704519
loop_
_publ_author_name
'Li, Chenyang'
'Zhang, Beilin'
'Dong, Yunhong'
'Li, Yawen'
'Wang, Pinpin'
'Yu, Yang'
'Cheng, Lin'
'Cao, Liping'

_publ_section_title
;
 A tetraphenylethene-based Pd<sub>2</sub>L<sub>4</sub> metallacage with
 aggregation-induced emission and stimuli-responsive behavior.
;
_journal_issue 24
_journal_name_full 'Dalton transactions (Cambridge, England : 2003)'
_journal_page_first 8051
_journal_page_last 8055
_journal_paper_doi 10.1039/d0dt00469c
_journal_volume 49
_journal_year 2020
_chemical_formula_moiety 'C40 H26 N2'
_chemical_formula_sum 'C40 H26 N2'
_chemical_formula_weight 534.63
_space_group_crystal_system monoclinic
_space_group_IT_number 15
_space_group_name_Hall '-C 2yc'
_space_group_name_H-M_alt 'C 1 2/c 1'
_atom_sites_solution_hydrogens geom
_atom_sites_solution_primary dual
_atom_sites_solution_secondary difmap
_audit_creation_date 2019-11-05
_audit_creation_method
;
Olex2 1.2
(compiled 2018.05.29 svn.r3508 for OlexSys, GUI svn.r5506)
;
_audit_update_record
;
2019-11-06 deposited with the CCDC.	2020-05-27 downloaded from the CCDC.
;
_cell_angle_alpha 90
_cell_angle_beta 113.6370(10)
_cell_angle_gamma 90
_cell_formula_units_Z 4
_cell_length_a 17.1299(8)
_cell_length_b 10.2595(4)
_cell_length_c 17.7663(11)
_cell_measurement_reflns_used 5755
_cell_measurement_temperature 153(2)
_cell_measurement_theta_max 25.36
_cell_measurement_theta_min 2.37
_cell_volume 2860.4(2)
_computing_cell_refinement 'SAINT V8.38A (bruker, 2016)'
_computing_data_collection 'APEX3 v.2017.3-0 (Bruker AXS Inc., 2017)'
_computing_data_reduction 'SAINT V8.38A (bruker, 2016)'
_computing_molecular_graphics 'Olex2 (Dolomanov et al., 2009)'
_computing_publication_material 'Olex2 (Dolomanov et al., 2009)'
_computing_structure_refinement 'SHELXL 2018/3 (Sheldrick, 2018)'
_computing_structure_solution 'SHELXT 2018/2 (Sheldrick, 2018)'
_diffrn_ambient_temperature 153(2)
_diffrn_measured_fraction_theta_full 0.998
_diffrn_measured_fraction_theta_max 0.998
_diffrn_measurement_device_type 'Bruker D8 Venture PHOTON 100 CMOS'
_diffrn_measurement_method '\f and \w scans'
_diffrn_radiation_type MoK\a
_diffrn_radiation_wavelength 0.71073
_diffrn_reflns_av_R_equivalents 0.0406
_diffrn_reflns_av_unetI/netI 0.0266
_diffrn_reflns_Laue_measured_fraction_full 0.998
_diffrn_reflns_Laue_measured_fraction_max 0.998
_diffrn_reflns_limit_h_max 20
_diffrn_reflns_limit_h_min -20
_diffrn_reflns_limit_k_max 12
_diffrn_reflns_limit_k_min -12
_diffrn_reflns_limit_l_max 20
_diffrn_reflns_limit_l_min -21
_diffrn_reflns_number 16618
_diffrn_reflns_point_group_measured_fraction_full 0.998
_diffrn_reflns_point_group_measured_fraction_max 0.998
_diffrn_reflns_theta_full 25.242
_diffrn_reflns_theta_max 25.378
_diffrn_reflns_theta_min 2.427
_diffrn_source 'fine-focus sealed tube'
_diffrn_standards_number 0
_exptl_absorpt_coefficient_mu 0.072
_exptl_absorpt_correction_T_max 0.7452
_exptl_absorpt_correction_T_min 0.5733
_exptl_absorpt_correction_type multi-scan
_exptl_absorpt_process_details
;
SADABS-2016/2 (Bruker,2016/2) was used 
for absorption correction. wR2(int) 
was 0.1506 before and 0.0785 after 
correction. The Ratio of minimum to maximum 
transmission is 0.7693. The \l/2 correction factor is Not present.
;
_exptl_crystal_colour yellow
_exptl_crystal_colour_primary yellow
_exptl_crystal_density_diffrn 1.241
_exptl_crystal_description block
_exptl_crystal_F_000 1120
_exptl_crystal_size_max 0.12
_exptl_crystal_size_mid 0.07
_exptl_crystal_size_min 0.04
_refine_diff_density_max 0.136
_refine_diff_density_min -0.188
_refine_diff_density_rms 0.036
_refine_ls_extinction_method none
_refine_ls_goodness_of_fit_ref 1.057
_refine_ls_hydrogen_treatment constr
_refine_ls_matrix_type full
_refine_ls_number_parameters 191
_refine_ls_number_reflns 2623
_refine_ls_number_restraints 0
_refine_ls_restrained_S_all 1.057
_refine_ls_R_factor_all 0.0535
_refine_ls_R_factor_gt 0.0399
_refine_ls_shift/su_max 0.000
_refine_ls_shift/su_mean 0.000
_refine_ls_structure_factor_coef Fsqd
_refine_ls_weighting_details 'w=1/[\s^2^(Fo^2^)+(0.0457P)^2^+1.4385P] where P=(Fo^2^+2Fc^2^)/3'
_refine_ls_weighting_scheme calc
_refine_ls_wR_factor_gt 0.0946
_refine_ls_wR_factor_ref 0.1045
_reflns_Friedel_coverage 0.000
_reflns_number_gt 2105
_reflns_number_total 2623
_reflns_threshold_expression 'I > 2\s(I)'
_cod_data_source_file d0dt00469c2.cif
_cod_data_source_block 1_a
_cod_depositor_comments 'Adding full bibliography for 7704518--7704519.cif.'
_cod_database_code 7704519
_shelx_shelxl_version_number 2018/3
_shelx_space_group_comment
;
The symmetry employed for this shelxl refinement is uniquely defined
by the following loop, which should always be used as a source of
symmetry information in preference to the above space-group names.
They are only intended as comments.
;
_shelx_estimated_absorpt_t_max 0.997
_shelx_estimated_absorpt_t_min 0.991
_olex2_refinement_description
;
1. Fixed Uiso
 At 1.2 times of:
  All C(H) groups
2.a Aromatic/amide H refined with riding coordinates:
 C1(H1), C2(H2), C3(H3), C4(H4), C5(H5), C10(H10), C11(H11), C13(H13),
 C14(H14), C17(H17), C19(H19), C20(H20), C21(H21)
;
_olex2_submission_special_instructions 'No special instructions were received'

loop_
_space_group_symop_operation_xyz
'x, y, z'
'-x, y, -z+1/2'
'x+1/2, y+1/2, z'
'-x+1/2, y+1/2, -z+1/2'
'-x, -y, -z'
'x, -y, z-1/2'
'-x+1/2, -y+1/2, -z'
'x+1/2, -y+1/2, z-1/2'

loop_
_atom_site_label
_atom_site_type_symbol
_atom_site_fract_x
_atom_site_fract_y
_atom_site_fract_z
_atom_site_U_iso_or_equiv
_atom_site_adp_type
_atom_site_occupancy
_atom_site_site_symmetry_order
_atom_site_calc_flag
_atom_site_refinement_flags_posn
_atom_site_refinement_flags_adp
_atom_site_refinement_flags_occupancy
_atom_site_disorder_assembly
_atom_site_disorder_group
N1 N -0.07954(9) 0.28882(16) 0.36649(10) 0.0594(4) Uani 1 1 d . . . . .
C1 C 0.59939(9) 0.97403(14) 0.77418(9) 0.0344(3) Uani 1 1 d . . . . .
H1 H 0.570107 0.997286 0.718023 0.041 Uiso 1 1 calc R . . . .
C2 C 0.66553(9) 1.05207(15) 0.82520(10) 0.0376(4) Uani 1 1 d . . . . .
H2 H 0.681260 1.127800 0.803823 0.045 Uiso 1 1 calc R . . . .
C3 C 0.70851(9) 1.01994(15) 0.90690(10) 0.0382(4) Uani 1 1 d . . . . .
H3 H 0.753504 1.073780 0.941995 0.046 Uiso 1 1 calc R . . . .
C4 C 0.68589(9) 0.90917(15) 0.93750(10) 0.0394(4) Uani 1 1 d . . . . .
H4 H 0.715633 0.886404 0.993678 0.047 Uiso 1 1 calc R . . . .
C5 C 0.61993(9) 0.83121(15) 0.88644(9) 0.0354(4) Uani 1 1 d . . . . .
H5 H 0.604925 0.755182 0.908147 0.042 Uiso 1 1 calc R . . . .
C6 C 0.57507(8) 0.86228(14) 0.80367(8) 0.0297(3) Uani 1 1 d . . . . .
C7 C 0.500000 0.78375(19) 0.750000 0.0292(4) Uani 1 2 d S T P . .
C8 C 0.500000 0.65068(19) 0.750000 0.0282(4) Uani 1 2 d S T P . .
C9 C 0.42064(8) 0.57278(13) 0.71087(8) 0.0284(3) Uani 1 1 d . . . . .
C10 C 0.41816(8) 0.46468(14) 0.66233(8) 0.0305(3) Uani 1 1 d . . . . .
H10 H 0.468262 0.439636 0.655385 0.037 Uiso 1 1 calc R . . . .
C11 C 0.34432(9) 0.39333(14) 0.62415(9) 0.0324(3) Uani 1 1 d . . . . .
H11 H 0.343874 0.320710 0.590809 0.039 Uiso 1 1 calc R . . . .
C12 C 0.27029(9) 0.42766(14) 0.63445(9) 0.0311(3) Uani 1 1 d . . . . .
C13 C 0.27299(9) 0.53252(14) 0.68529(9) 0.0330(3) Uani 1 1 d . . . . .
H13 H 0.223497 0.555357 0.693972 0.040 Uiso 1 1 calc R . . . .
C14 C 0.34703(8) 0.60351(14) 0.72316(9) 0.0316(3) Uani 1 1 d . . . . .
H14 H 0.347992 0.674222 0.758045 0.038 Uiso 1 1 calc R . . . .
C15 C 0.19099(9) 0.36134(15) 0.59020(9) 0.0349(4) Uani 1 1 d . . . . .
C16 C 0.12253(9) 0.31520(15) 0.55035(9) 0.0366(4) Uani 1 1 d . . . . .
C17 C -0.00220(10) 0.32416(18) 0.42020(11) 0.0522(5) Uani 1 1 d . . . . .
H17 H 0.026019 0.392036 0.404626 0.063 Uiso 1 1 calc R . . . .
C18 C 0.03963(9) 0.26866(14) 0.49697(9) 0.0349(4) Uani 1 1 d . . . . .
C19 C -0.00174(10) 0.16929(17) 0.51826(10) 0.0441(4) Uani 1 1 d . . . . .
H19 H 0.024437 0.127311 0.570053 0.053 Uiso 1 1 calc R . . . .
C20 C -0.08178(10) 0.13148(17) 0.46333(11) 0.0470(4) Uani 1 1 d . . . . .
H20 H -0.111382 0.063401 0.476980 0.056 Uiso 1 1 calc R . . . .
C21 C -0.11769(10) 0.19296(16) 0.38943(10) 0.0449(4) Uani 1 1 d . . . . .
H21 H -0.172783 0.166117 0.352299 0.054 Uiso 1 1 calc R . . . .

loop_
_atom_site_aniso_label
_atom_site_aniso_U_11
_atom_site_aniso_U_22
_atom_site_aniso_U_33
_atom_site_aniso_U_23
_atom_site_aniso_U_13
_atom_site_aniso_U_12
N1 0.0337(7) 0.0668(10) 0.0625(10) 0.0160(8) 0.0032(7) -0.0089(7)
C1 0.0354(8) 0.0324(8) 0.0350(8) -0.0019(6) 0.0137(7) -0.0016(7)
C2 0.0371(8) 0.0319(8) 0.0478(9) -0.0057(7) 0.0210(7) -0.0047(7)
C3 0.0271(7) 0.0361(8) 0.0468(9) -0.0126(7) 0.0101(7) -0.0016(7)
C4 0.0366(8) 0.0370(9) 0.0355(8) -0.0051(7) 0.0049(7) 0.0032(7)
C5 0.0351(8) 0.0309(8) 0.0358(8) 0.0007(6) 0.0098(7) 0.0006(7)
C6 0.0265(7) 0.0281(7) 0.0335(8) -0.0010(6) 0.0109(6) 0.0015(6)
C7 0.0264(10) 0.0296(10) 0.0302(10) 0.000 0.0100(8) 0.000
C8 0.0234(9) 0.0297(10) 0.0293(10) 0.000 0.0082(8) 0.000
C9 0.0240(7) 0.0267(7) 0.0315(7) 0.0037(6) 0.0081(6) 0.0010(6)
C10 0.0247(7) 0.0289(8) 0.0372(8) 0.0010(6) 0.0118(6) 0.0020(6)
C11 0.0302(7) 0.0279(7) 0.0369(8) -0.0012(6) 0.0112(6) -0.0009(6)
C12 0.0251(7) 0.0307(8) 0.0342(8) 0.0056(6) 0.0083(6) -0.0028(6)
C13 0.0247(7) 0.0362(8) 0.0398(8) 0.0034(6) 0.0146(6) 0.0022(6)
C14 0.0287(7) 0.0305(8) 0.0348(8) -0.0015(6) 0.0120(6) 0.0008(6)
C15 0.0293(8) 0.0333(8) 0.0411(8) 0.0029(7) 0.0131(7) -0.0008(6)
C16 0.0297(8) 0.0345(8) 0.0453(9) -0.0004(7) 0.0148(7) -0.0013(7)
C17 0.0324(9) 0.0508(10) 0.0642(12) 0.0151(9) 0.0098(8) -0.0085(8)
C18 0.0262(7) 0.0341(8) 0.0440(9) -0.0039(7) 0.0137(7) -0.0006(6)
C19 0.0373(8) 0.0490(10) 0.0438(9) 0.0019(8) 0.0142(7) -0.0092(8)
C20 0.0368(9) 0.0464(10) 0.0552(11) 0.0003(8) 0.0158(8) -0.0133(8)
C21 0.0283(8) 0.0470(10) 0.0535(10) -0.0043(8) 0.0103(7) -0.0053(7)

loop_
_atom_type_symbol
_atom_type_description
_atom_type_scat_dispersion_real
_atom_type_scat_dispersion_imag
_atom_type_scat_source
C C 0.0033 0.0016 'International Tables Vol C Tables 4.2.6.8 and 6.1.1.4'
H H 0.0000 0.0000 'International Tables Vol C Tables 4.2.6.8 and 6.1.1.4'
N N 0.0061 0.0033 'International Tables Vol C Tables 4.2.6.8 and 6.1.1.4'

loop_
_geom_angle_atom_site_label_1
_geom_angle_atom_site_label_2
_geom_angle_atom_site_label_3
_geom_angle
_geom_angle_site_symmetry_1
_geom_angle_site_symmetry_3
_geom_angle_publ_flag
C21 N1 C17 116.73(15) . . ?
C2 C1 H1 119.4 . . ?
C2 C1 C6 121.26(14) . . ?
C6 C1 H1 119.4 . . ?
C1 C2 H2 119.9 . . ?
C3 C2 C1 120.11(15) . . ?
C3 C2 H2 119.9 . . ?
C2 C3 H3 120.1 . . ?
C2 C3 C4 119.72(14) . . ?
C4 C3 H3 120.1 . . ?
C3 C4 H4 119.9 . . ?
C3 C4 C5 120.11(15) . . ?
C5 C4 H4 119.9 . . ?
C4 C5 H5 119.4 . . ?
C4 C5 C6 121.20(15) . . ?
C6 C5 H5 119.4 . . ?
C1 C6 C5 117.60(13) . . ?
C1 C6 C7 121.01(12) . . ?
C5 C6 C7 121.26(13) . . ?
C6 C7 C6 114.68(17) . 2_656 ?
C8 C7 C6 122.66(8) . 2_656 ?
C8 C7 C6 122.66(8) . . ?
C7 C8 C9 122.51(8) . 2_656 ?
C7 C8 C9 122.51(8) . . ?
C9 C8 C9 114.99(16) . 2_656 ?
C10 C9 C8 120.78(12) . . ?
C10 C9 C14 118.01(12) . . ?
C14 C9 C8 121.19(12) . . ?
C9 C10 H10 119.3 . . ?
C11 C10 C9 121.31(13) . . ?
C11 C10 H10 119.3 . . ?
C10 C11 H11 119.9 . . ?
C10 C11 C12 120.19(14) . . ?
C12 C11 H11 119.9 . . ?
C11 C12 C15 121.13(13) . . ?
C13 C12 C11 118.91(13) . . ?
C13 C12 C15 119.88(13) . . ?
C12 C13 H13 119.7 . . ?
C14 C13 C12 120.55(13) . . ?
C14 C13 H13 119.7 . . ?
C9 C14 H14 119.5 . . ?
C13 C14 C9 120.94(14) . . ?
C13 C14 H14 119.5 . . ?
C16 C15 C12 174.87(16) . . ?
C15 C16 C18 174.77(17) . . ?
N1 C17 H17 117.8 . . ?
N1 C17 C18 124.47(16) . . ?
C18 C17 H17 117.8 . . ?
C17 C18 C16 119.88(14) . . ?
C19 C18 C16 123.06(14) . . ?
C19 C18 C17 117.06(14) . . ?
C18 C19 H19 120.4 . . ?
C18 C19 C20 119.18(15) . . ?
C20 C19 H19 120.4 . . ?
C19 C20 H20 120.4 . . ?
C21 C20 C19 119.20(15) . . ?
C21 C20 H20 120.4 . . ?
N1 C21 C20 123.36(15) . . ?
N1 C21 H21 118.3 . . ?
C20 C21 H21 118.3 . . ?

loop_
_geom_bond_atom_site_label_1
_geom_bond_atom_site_label_2
_geom_bond_distance
_geom_bond_site_symmetry_2
_geom_bond_publ_flag
N1 C17 1.335(2) . ?
N1 C21 1.332(2) . ?
C1 H1 0.9500 . ?
C1 C2 1.387(2) . ?
C1 C6 1.392(2) . ?
C2 H2 0.9500 . ?
C2 C3 1.379(2) . ?
C3 H3 0.9500 . ?
C3 C4 1.381(2) . ?
C4 H4 0.9500 . ?
C4 C5 1.385(2) . ?
C5 H5 0.9500 . ?
C5 C6 1.396(2) . ?
C6 C7 1.4929(17) . ?
C7 C8 1.365(3) . ?
C8 C9 1.4874(17) . ?
C8 C9 1.4874(17) 2_656 ?
C9 C10 1.395(2) . ?
C9 C14 1.3993(19) . ?
C10 H10 0.9500 . ?
C10 C11 1.3813(19) . ?
C11 H11 0.9500 . ?
C11 C12 1.3971(19) . ?
C12 C13 1.393(2) . ?
C12 C15 1.4386(19) . ?
C13 H13 0.9500 . ?
C13 C14 1.3811(19) . ?
C14 H14 0.9500 . ?
C15 C16 1.198(2) . ?
C16 C18 1.437(2) . ?
C17 H17 0.9500 . ?
C17 C18 1.384(2) . ?
C18 C19 1.378(2) . ?
C19 H19 0.9500 . ?
C19 C20 1.382(2) . ?
C20 H20 0.9500 . ?
C20 C21 1.361(2) . ?
C21 H21 0.9500 . ?

loop_
_geom_torsion_atom_site_label_1
_geom_torsion_atom_site_label_2
_geom_torsion_atom_site_label_3
_geom_torsion_atom_site_label_4
_geom_torsion
_geom_torsion_site_symmetry_1
_geom_torsion_site_symmetry_2
_geom_torsion_site_symmetry_3
_geom_torsion_site_symmetry_4
_geom_torsion_publ_flag
N1 C17 C18 C16 -179.32(17) . . . . ?
N1 C17 C18 C19 0.7(3) . . . . ?
C1 C2 C3 C4 0.6(2) . . . . ?
C1 C6 C7 C6 -40.87(10) . . . 2_656 ?
C1 C6 C7 C8 139.13(10) . . . . ?
C2 C1 C6 C5 -0.3(2) . . . . ?
C2 C1 C6 C7 175.70(13) . . . . ?
C2 C3 C4 C5 -0.4(2) . . . . ?
C3 C4 C5 C6 0.0(2) . . . . ?
C4 C5 C6 C1 0.4(2) . . . . ?
C4 C5 C6 C7 -175.58(13) . . . . ?
C5 C6 C7 C6 134.96(15) . . . 2_656 ?
C5 C6 C7 C8 -45.04(15) . . . . ?
C6 C1 C2 C3 -0.2(2) . . . . ?
C6 C7 C8 C9 166.49(9) . . . . ?
C6 C7 C8 C9 -13.52(9) 2_656 . . . ?
C6 C7 C8 C9 -13.51(9) . . . 2_656 ?
C6 C7 C8 C9 166.48(9) 2_656 . . 2_656 ?
C7 C8 C9 C10 135.86(10) . . . . ?
C7 C8 C9 C14 -45.72(14) . . . . ?
C8 C9 C10 C11 -178.52(13) . . . . ?
C8 C9 C14 C13 178.63(13) . . . . ?
C9 C8 C9 C10 -44.14(10) 2_656 . . . ?
C9 C8 C9 C14 134.28(14) 2_656 . . . ?
C9 C10 C11 C12 -0.8(2) . . . . ?
C10 C9 C14 C13 -2.9(2) . . . . ?
C10 C11 C12 C13 -1.6(2) . . . . ?
C10 C11 C12 C15 175.02(14) . . . . ?
C11 C12 C13 C14 1.7(2) . . . . ?
C12 C13 C14 C9 0.6(2) . . . . ?
C14 C9 C10 C11 3.0(2) . . . . ?
C15 C12 C13 C14 -174.96(14) . . . . ?
C16 C18 C19 C20 179.43(15) . . . . ?
C17 N1 C21 C20 -0.1(3) . . . . ?
C17 C18 C19 C20 -0.6(2) . . . . ?
C18 C19 C20 C21 0.2(3) . . . . ?
C19 C20 C21 N1 0.1(3) . . . . ?
C21 N1 C17 C18 -0.4(3) . . . . ?
